data_2017465
loop_
_publ_author_name
'Katagiri, Hiroshi'
'Morimoto, Masao'
'Sakai, Kenichi'

_publ_section_title
;
 A pair of diastereomeric 1:2 salts of (<i>R</i>)- and
 (<i>S</i>)-2-methylpiperazine with (2<i>S</i>,3<i>S</i>)-tartaric acid
;
_journal_coeditor_code EG3031
_journal_issue 1
_journal_name_full 'Acta Crystallographica Section C'
_journal_page_first o20
_journal_page_last o24
_journal_paper_doi 10.1107/S0108270109046460
_journal_volume 66
_journal_year 2010
_chemical_formula_iupac 'C5 H14 N2 2+, 2C4 H5 O6 -, H2 O'
_chemical_formula_moiety 'C5 H14 N2 2+, 2(C4 H5 O6 -), H2 O'
_chemical_formula_sum 'C13 H26 N2 O13'
_chemical_formula_weight 418.36
_chemical_name_systematic
;
(<i>S</i>)-2-methylpiperazinediium
bis[hydrogen (2<i>S</i>,3<i>S</i>)-tartrate] monohydrate
;
_space_group_IT_number 19
_symmetry_cell_setting orthorhombic
_symmetry_space_group_name_Hall 'P 2ac 2ab'
_symmetry_space_group_name_H-M 'P 21 21 21'
_atom_sites_solution_hydrogens geom
_atom_sites_solution_primary direct
_atom_sites_solution_secondary difmap
_audit_creation_method SHELXL-97
_cell_angle_alpha 90.00
_cell_angle_beta 90.00
_cell_angle_gamma 90.00
_cell_formula_units_Z 4
_cell_length_a 7.6062(3)
_cell_length_b 7.6426(3)
_cell_length_c 30.3987(11)
_cell_measurement_reflns_used 26172
_cell_measurement_temperature 103
_cell_measurement_theta_max 27.55
_cell_measurement_theta_min 3.0
_cell_volume 1767.11(12)
_computing_cell_refinement 'PROCESS-AUTO (Rigaku, 1998)'
_computing_data_collection 'PROCESS-AUTO (Rigaku, 1998)'
_computing_data_reduction 'CrystalStructure (Rigaku/MSC, 2003)'
_computing_molecular_graphics 'ORTEPIII (Burnett & Johnson, 1996) and PLATON (Spek, 2009)'
_computing_publication_material 'Yadokari-XG 2009 (Wakita, 2001; Kabuto <i>et al.</i>,  2009)'
_computing_structure_refinement 'SHELXL97 (Sheldrick, 2008)'
_computing_structure_solution 'SHELXS97 (Sheldrick, 2008)'
_diffrn_ambient_temperature 103
_diffrn_measured_fraction_theta_full 0.997
_diffrn_measured_fraction_theta_max 0.997
_diffrn_measurement_device_type 'Rigaku R-AXIS RAPID'
_diffrn_measurement_method \w
_diffrn_radiation_monochromator graphite
_diffrn_radiation_source 'rotating anode'
_diffrn_radiation_type MoK\a
_diffrn_radiation_wavelength 0.71075
_diffrn_reflns_av_R_equivalents 0.0629
_diffrn_reflns_av_sigmaI/netI 0.0297
_diffrn_reflns_limit_h_max 9
_diffrn_reflns_limit_h_min -9
_diffrn_reflns_limit_k_max 9
_diffrn_reflns_limit_k_min -9
_diffrn_reflns_limit_l_max 39
_diffrn_reflns_limit_l_min -39
_diffrn_reflns_number 27022
_diffrn_reflns_theta_full 27.48
_diffrn_reflns_theta_max 27.48
_diffrn_reflns_theta_min 3.34
_exptl_absorpt_coefficient_mu 0.142
_exptl_absorpt_correction_T_max 0.9586
_exptl_absorpt_correction_T_min 0.9196
_exptl_absorpt_correction_type multi-scan
_exptl_absorpt_process_details '(ABSCOR; Higashi, 1995)'
_exptl_crystal_colour colourless
_exptl_crystal_density_diffrn 1.573
_exptl_crystal_density_method 'not measured'
_exptl_crystal_description prism
_exptl_crystal_F_000 888
_exptl_crystal_size_max 0.60
_exptl_crystal_size_mid 0.50
_exptl_crystal_size_min 0.30
_refine_diff_density_max 0.282
_refine_diff_density_min -0.185
_refine_ls_abs_structure_details 'see text'
_refine_ls_extinction_coef 0.0134(17)
_refine_ls_extinction_expression Fc^*^=kFc[1+0.001xFc^2^\l^3^/sin(2\q)]^-1/4^
_refine_ls_extinction_method SHELXL
_refine_ls_goodness_of_fit_ref 1.068
_refine_ls_hydrogen_treatment mixed
_refine_ls_matrix_type full
_refine_ls_number_parameters 291
_refine_ls_number_reflns 2342
_refine_ls_number_restraints 0
_refine_ls_restrained_S_all 1.068
_refine_ls_R_factor_all 0.0369
_refine_ls_R_factor_gt 0.0347
_refine_ls_shift/su_max 0.000
_refine_ls_shift/su_mean 0.000
_refine_ls_structure_factor_coef Fsqd
_refine_ls_weighting_details 'calc w=1/[\s^2^(Fo^2^)+(0.0421P)^2^+0.7169P] where P=(Fo^2^+2Fc^2^)/3'
_refine_ls_weighting_scheme calc
_refine_ls_wR_factor_gt 0.0868
_refine_ls_wR_factor_ref 0.0878
_reflns_number_gt 2193
_reflns_number_total 2342
_reflns_threshold_expression >2sigma(I)
_cod_data_source_file eg3031.cif
_cod_data_source_block II
_cod_database_code 2017465
_cod_database_fobs_code 2017465

loop_
_symmetry_equiv_pos_as_xyz
'x, y, z'
'-x+1/2, -y, z+1/2'
'x+1/2, -y+1/2, -z'
'-x, y+1/2, -z+1/2'

loop_
_atom_site_type_symbol
_atom_site_label
_atom_site_fract_x
_atom_site_fract_y
_atom_site_fract_z
_atom_site_U_iso_or_equiv
_atom_site_adp_type
_atom_site_calc_flag
_atom_site_refinement_flags
_atom_site_occupancy
_atom_site_disorder_assembly
_atom_site_disorder_group
N N1 0.8714(3) 0.4953(3) 0.09996(7) 0.0219(4) Uani d . 1 . .
H H1A 0.935(5) 0.450(4) 0.0782(10) 0.033 Uiso d . 1 . .
H H1B 0.894(4) 0.436(4) 0.1250(10) 0.033 Uiso d . 1 . .
N N2 0.6229(3) 0.7550(3) 0.12585(7) 0.0213(4) Uani d . 1 . .
H H2A 0.601(4) 0.806(4) 0.0997(9) 0.032 Uiso d . 1 . .
H H2B 0.545(5) 0.803(4) 0.1485(9) 0.032 Uiso d . 1 . .
O O3 0.0952(2) 0.1001(2) 0.16180(6) 0.0225(4) Uani d . 1 . .
H H3A 0.127(4) 0.145(4) 0.1381(10) 0.034 Uiso d . 1 . .
O O2 0.3118(2) 1.2459(2) 0.05752(6) 0.0247(4) Uani d . 1 . .
H H2C 0.268(5) 1.342(5) 0.0511(10) 0.037 Uiso d . 1 . .
O O4 0.4632(2) 0.0755(2) 0.15900(5) 0.0218(3) Uani d . 1 . .
H H4A 0.569(5) 0.125(4) 0.1621(10) 0.033 Uiso d . 1 . .
O O1 0.3273(2) 0.8915(2) 0.07987(5) 0.0225(4) Uani d . 1 . .
H H1C 0.353(5) 0.971(4) 0.0938(10) 0.034 Uiso d . 1 . .
O O5 0.3245(2) 0.4512(2) 0.21533(5) 0.0236(4) Uani d . 1 . .
H H5A 0.341(5) 0.571(4) 0.2091(9) 0.035 Uiso d . 1 . .
O O9 -0.0416(3) 0.9843(2) 0.01529(5) 0.0232(4) Uani d . 1 . .
H H9A -0.144(5) 0.968(4) 0.0246(10) 0.035 Uiso d . 1 . .
O O6 0.1732(2) 0.4390(2) 0.15176(5) 0.0252(4) Uani d . 1 . .
O O10 -0.0263(2) 1.1501(2) 0.07587(5) 0.0242(4) Uani d . 1 . .
O O7 0.2317(2) -0.1186(2) 0.24897(5) 0.0260(4) Uani d . 1 . .
O O11 0.6483(2) 0.9240(2) 0.04364(5) 0.0253(4) Uani d . 1 . .
O O8 0.4003(2) -0.2358(2) 0.19634(5) 0.0236(4) Uani d . 1 . .
O O12 0.5442(2) 1.0270(2) -0.01993(5) 0.0234(4) Uani d . 1 . .
C C1 0.5714(3) 0.5675(3) 0.12247(8) 0.0230(5) Uani d . 1 . .
H H1D 0.4457 0.5591 0.1143 0.028 Uiso calc R 1 . .
H H1E 0.5872 0.5100 0.1514 0.028 Uiso calc R 1 . .
C C2 0.6810(3) 0.4757(3) 0.08857(8) 0.0234(5) Uani d . 1 . .
H H2D 0.6495 0.3500 0.0876 0.028 Uiso calc R 1 . .
H H2E 0.6583 0.5266 0.0592 0.028 Uiso calc R 1 . .
C C3 0.9251(3) 0.6837(3) 0.10287(7) 0.0217(5) Uani d . 1 . .
H H3B 0.9122 0.7392 0.0736 0.026 Uiso calc R 1 . .
H H3C 1.0504 0.6909 0.1115 0.026 Uiso calc R 1 . .
C C4 0.8140(3) 0.7826(3) 0.13628(7) 0.0220(5) Uani d . 1 . .
H H4B 0.8391 0.9100 0.1322 0.026 Uiso calc R 1 . .
C C5 0.8526(4) 0.7390(3) 0.18414(7) 0.0254(5) Uani d . 1 . .
H H5B 0.7749 0.8074 0.2032 0.038 Uiso calc R 1 . .
H H5C 0.9754 0.7676 0.1908 0.038 Uiso calc R 1 . .
H H5D 0.8326 0.6139 0.1892 0.038 Uiso calc R 1 . .
C C6 0.0401(3) 1.0875(3) 0.04296(7) 0.0199(4) Uani d . 1 . .
C C7 0.2319(3) 1.1199(3) 0.03011(7) 0.0199(4) Uani d . 1 . .
H H7A 0.2381 1.1593 -0.0012 0.024 Uiso calc R 1 . .
C C8 0.3355(3) 0.9491(3) 0.03560(7) 0.0201(5) Uani d . 1 . .
H H8A 0.2765 0.8583 0.0171 0.024 Uiso calc R 1 . .
C C9 0.5247(3) 0.9702(3) 0.01824(7) 0.0199(5) Uani d . 1 . .
C C13 0.3311(3) -0.1080(3) 0.21661(7) 0.0206(5) Uani d . 1 . .
C C12 0.3726(3) 0.0777(3) 0.20004(7) 0.0199(5) Uani d . 1 . .
H H12A 0.4475 0.1384 0.2223 0.024 Uiso calc R 1 . .
C C11 0.2002(3) 0.1783(3) 0.19506(7) 0.0201(4) Uani d . 1 . .
H H11A 0.1348 0.1702 0.2235 0.024 Uiso calc R 1 . .
C C10 0.2313(3) 0.3712(3) 0.18505(7) 0.0208(5) Uani d . 1 . .
O O1W 0.7681(2) 0.2438(2) 0.17149(6) 0.0244(4) Uani d . 1 . .
H H2W 0.867(5) 0.187(4) 0.1682(10) 0.037 Uiso d . 1 . .
H H1W 0.760(4) 0.268(4) 0.1985(10) 0.037 Uiso d . 1 . .

loop_
_atom_site_aniso_label
_atom_site_aniso_U_11
_atom_site_aniso_U_22
_atom_site_aniso_U_33
_atom_site_aniso_U_12
_atom_site_aniso_U_13
_atom_site_aniso_U_23
N1 0.0176(11) 0.0227(9) 0.0253(10) 0.0014(8) 0.0007(8) -0.0019(8)
N2 0.0193(10) 0.0215(9) 0.0232(9) 0.0021(8) -0.0012(8) 0.0010(8)
O3 0.0202(9) 0.0230(8) 0.0242(8) -0.0014(7) -0.0025(7) -0.0001(7)
O2 0.0218(9) 0.0206(8) 0.0318(8) -0.0015(7) -0.0048(7) -0.0024(7)
O4 0.0173(8) 0.0237(8) 0.0246(8) -0.0025(7) 0.0036(6) -0.0001(6)
O1 0.0197(8) 0.0242(8) 0.0235(8) 0.0003(7) 0.0000(7) 0.0019(6)
O5 0.0264(10) 0.0190(8) 0.0255(8) -0.0022(7) -0.0040(7) 0.0002(6)
O9 0.0140(8) 0.0293(9) 0.0262(8) -0.0026(7) 0.0001(7) -0.0022(7)
O6 0.0234(9) 0.0246(8) 0.0276(8) -0.0008(7) -0.0040(7) 0.0025(7)
O10 0.0218(9) 0.0249(8) 0.0259(8) 0.0003(7) 0.0030(7) -0.0003(7)
O7 0.0291(10) 0.0241(8) 0.0247(8) 0.0034(8) 0.0065(7) 0.0026(6)
O11 0.0155(8) 0.0337(9) 0.0266(8) 0.0011(8) -0.0007(6) 0.0050(7)
O8 0.0237(9) 0.0187(8) 0.0285(8) 0.0015(7) 0.0041(7) -0.0001(7)
O12 0.0198(9) 0.0282(8) 0.0222(8) -0.0014(7) -0.0007(6) 0.0018(6)
C1 0.0167(11) 0.0237(11) 0.0286(11) -0.0013(10) 0.0009(9) -0.0014(9)
C2 0.0194(12) 0.0259(12) 0.0250(11) -0.0010(10) -0.0006(9) -0.0027(9)
C3 0.0180(12) 0.0215(11) 0.0256(11) -0.0001(9) 0.0009(9) 0.0004(9)
C4 0.0190(12) 0.0212(11) 0.0258(11) -0.0008(9) -0.0002(9) 0.0006(9)
C5 0.0248(13) 0.0267(12) 0.0248(11) -0.0018(11) -0.0027(9) -0.0008(9)
C6 0.0186(11) 0.0201(10) 0.0210(10) 0.0015(9) -0.0012(9) 0.0024(8)
C7 0.0162(11) 0.0213(10) 0.0221(10) -0.0013(9) -0.0011(8) -0.0005(8)
C8 0.0166(11) 0.0231(11) 0.0208(10) 0.0008(9) -0.0001(8) 0.0005(8)
C9 0.0156(11) 0.0198(10) 0.0242(10) 0.0004(9) 0.0003(8) -0.0017(8)
C13 0.0180(11) 0.0203(10) 0.0236(10) 0.0003(9) -0.0021(9) 0.0004(8)
C12 0.0182(12) 0.0209(10) 0.0207(10) 0.0003(9) -0.0001(9) 0.0003(8)
C11 0.0189(11) 0.0197(10) 0.0216(10) -0.0016(9) -0.0012(8) -0.0010(8)
C10 0.0162(11) 0.0220(10) 0.0241(10) 0.0006(9) 0.0021(9) -0.0017(8)
O1W 0.0190(9) 0.0280(9) 0.0263(8) 0.0007(8) 0.0008(7) -0.0023(7)

loop_
_atom_type_symbol
_atom_type_description
_atom_type_scat_dispersion_real
_atom_type_scat_dispersion_imag
_atom_type_scat_source
C C 0.0033 0.0000 'International Tables Vol C Tables 4.2.6.8 and 6.1.1.4'
H H 0.0000 0.0000 'International Tables Vol C Tables 4.2.6.8 and 6.1.1.4'
N N 0.0061 0.0000 'International Tables Vol C Tables 4.2.6.8 and 6.1.1.4'
O O 0.0106 0.0000 'International Tables Vol C Tables 4.2.6.8 and 6.1.1.4'

loop_
_geom_angle_atom_site_label_1
_geom_angle_atom_site_label_2
_geom_angle_atom_site_label_3
_geom_angle_site_symmetry_1
_geom_angle_site_symmetry_3
_geom_angle
_geom_angle_publ_flag
C2 N1 C3 . . 111.94(19) ?
C2 N1 H1A . . 108(2) ?
C3 N1 H1A . . 106(2) ?
C2 N1 H1B . . 109(2) ?
C3 N1 H1B . . 112(2) ?
H1A N1 H1B . . 109(3) ?
C1 N2 C4 . . 113.82(19) ?
C1 N2 H2A . . 108(2) ?
C4 N2 H2A . . 108(2) ?
C1 N2 H2B . . 104.6(19) ?
C4 N2 H2B . . 112.4(19) ?
H2A N2 H2B . . 110(3) ?
C11 O3 H3A . . 106(2) ?
C7 O2 H2C . . 107(2) ?
C12 O4 H4A . . 110(2) ?
C8 O1 H1C . . 106(2) ?
C10 O5 H5A . . 112.5(19) ?
C6 O9 H9A . . 108(2) ?
N2 C1 C2 . . 110.6(2) ?
N2 C1 H1D . . 109.5 ?
C2 C1 H1D . . 109.5 ?
N2 C1 H1E . . 109.5 ?
C2 C1 H1E . . 109.5 ?
H1D C1 H1E . . 108.1 ?
N1 C2 C1 . . 109.39(19) ?
N1 C2 H2D . . 109.8 ?
C1 C2 H2D . . 109.8 ?
N1 C2 H2E . . 109.8 ?
C1 C2 H2E . . 109.8 ?
H2D C2 H2E . . 108.2 ?
N1 C3 C4 . . 111.4(2) ?
N1 C3 H3B . . 109.3 ?
C4 C3 H3B . . 109.3 ?
N1 C3 H3C . . 109.3 ?
C4 C3 H3C . . 109.3 ?
H3B C3 H3C . . 108.0 ?
N2 C4 C5 . . 111.0(2) ?
N2 C4 C3 . . 109.08(18) ?
C5 C4 C3 . . 115.0(2) ?
N2 C4 H4B . . 107.1 ?
C5 C4 H4B . . 107.1 ?
C3 C4 H4B . . 107.1 ?
C4 C5 H5B . . 109.5 ?
C4 C5 H5C . . 109.5 ?
H5B C5 H5C . . 109.5 ?
C4 C5 H5D . . 109.5 ?
H5B C5 H5D . . 109.5 ?
H5C C5 H5D . . 109.5 ?
O10 C6 O9 . . 124.5(2) ?
O10 C6 C7 . . 122.8(2) ?
O9 C6 C7 . . 112.67(19) ?
O2 C7 C6 . . 111.71(19) ?
O2 C7 C8 . . 107.17(18) ?
C6 C7 C8 . . 108.94(19) ?
O2 C7 H7A . . 109.7 ?
C6 C7 H7A . . 109.7 ?
C8 C7 H7A . . 109.7 ?
O1 C8 C7 . . 110.21(18) ?
O1 C8 C9 . . 113.50(19) ?
C7 C8 C9 . . 110.70(19) ?
O1 C8 H8A . . 107.4 ?
C7 C8 H8A . . 107.4 ?
C9 C8 H8A . . 107.4 ?
O12 C9 O11 . . 125.2(2) ?
O12 C9 C8 . . 117.8(2) ?
O11 C9 C8 . . 117.05(19) ?
O7 C13 O8 . . 125.9(2) ?
O7 C13 C12 . . 116.3(2) ?
O8 C13 C12 . . 117.8(2) ?
O4 C12 C11 . . 109.52(18) ?
O4 C12 C13 . . 112.02(19) ?
C11 C12 C13 . . 108.73(19) ?
O4 C12 H12A . . 108.8 ?
C11 C12 H12A . . 108.8 ?
C13 C12 H12A . . 108.8 ?
O3 C11 C10 . . 110.63(19) ?
O3 C11 C12 . . 109.95(18) ?
C10 C11 C12 . . 111.9(2) ?
O3 C11 H11A . . 108.1 ?
C10 C11 H11A . . 108.1 ?
C12 C11 H11A . . 108.1 ?
O6 C10 O5 . . 125.4(2) ?
O6 C10 C11 . . 121.4(2) ?
O5 C10 C11 . . 113.21(19) ?
H2W O1W H1W . . 106(3) ?

loop_
_geom_bond_atom_site_label_1
_geom_bond_atom_site_label_2
_geom_bond_site_symmetry_2
_geom_bond_distance
_geom_bond_publ_flag
N1 C2 . 1.496(3) ?
N1 C3 . 1.500(3) ?
N1 H1A . 0.89(3) ?
N1 H1B . 0.90(3) ?
N2 C1 . 1.489(3) ?
N2 C4 . 1.502(3) ?
N2 H2A . 0.90(3) ?
N2 H2B . 0.98(3) ?
O3 C11 . 1.420(3) ?
O3 H3A . 0.83(3) ?
O2 C7 . 1.411(3) ?
O2 H2C . 0.83(4) ?
O4 C12 . 1.425(3) ?
O4 H4A . 0.89(4) ?
O1 C8 . 1.417(3) ?
O1 H1C . 0.76(3) ?
O5 C10 . 1.312(3) ?
O5 H5A . 0.94(3) ?
O9 C6 . 1.310(3) ?
O9 H9A . 0.84(4) ?
O6 C10 . 1.220(3) ?
O10 C6 . 1.218(3) ?
O7 C13 . 1.244(3) ?
O11 C9 . 1.267(3) ?
O8 C13 . 1.269(3) ?
O12 C9 . 1.248(3) ?
C1 C2 . 1.500(3) ?
C1 H1D . 0.9900 ?
C1 H1E . 0.9900 ?
C2 H2D . 0.9900 ?
C2 H2E . 0.9900 ?
C3 C4 . 1.522(3) ?
C3 H3B . 0.9900 ?
C3 H3C . 0.9900 ?
C4 C5 . 1.521(3) ?
C4 H4B . 1.0000 ?
C5 H5B . 0.9800 ?
C5 H5C . 0.9800 ?
C5 H5D . 0.9800 ?
C6 C7 . 1.530(3) ?
C7 C8 . 1.533(3) ?
C7 H7A . 1.0000 ?
C8 C9 . 1.542(3) ?
C8 H8A . 1.0000 ?
C13 C12 . 1.539(3) ?
C12 C11 . 1.528(3) ?
C12 H12A . 1.0000 ?
C11 C10 . 1.524(3) ?
C11 H11A . 1.0000 ?
O1W H2W . 0.88(4) ?
O1W H1W . 0.84(3) ?

loop_
_geom_hbond_atom_site_label_D
_geom_hbond_atom_site_label_H
_geom_hbond_atom_site_label_A
_geom_hbond_site_symmetry_A
_geom_hbond_distance_DH
_geom_hbond_distance_HA
_geom_hbond_distance_DA
_geom_hbond_angle_DHA
_geom_hbond_publ_flag
N1 H1A O10 1_645 0.89(3) 2.31(3) 2.846(3) 119(3) yes
N1 H1A O12 3_565 0.89(3) 1.96(3) 2.770(3) 150(3) yes
N1 H1B O1W . 0.90(3) 2.25(3) 3.007(3) 141(3) yes
N1 H1B O6 1_655 0.90(3) 2.27(3) 2.817(3) 118(2) yes
O1 H1C O2 . 0.77(3) 2.39(3) 2.795(2) 114(3) no
O1 H1C O4 1_565 0.77(3) 2.30(3) 2.972(2) 148(3) yes
O1W H1W O7 4_655 0.84(3) 1.82(3) 2.637(2) 163(3) yes
N2 H2A O1 . 0.90(3) 2.26(3) 2.846(3) 122(2) yes
N2 H2A O11 . 0.90(3) 1.96(3) 2.820(3) 159(3) yes
N2 H2B O4 1_565 0.98(3) 2.20(3) 2.914(3) 129(2) yes
N2 H2B O8 1_565 0.98(3) 1.85(3) 2.732(3) 149(3) yes
O2 H2C O12 3_475 0.83(4) 2.19(4) 2.909(2) 145(3) yes
O1W H2W O3 1_655 0.87(4) 1.87(4) 2.736(2) 171(3) yes
O3 H3A O6 . 0.83(3) 2.31(3) 2.675(2) 107(2) no
O3 H3A O10 1_545 0.83(3) 2.22(3) 2.797(2) 126(3) yes
O4 H4A O1W . 0.89(4) 1.79(4) 2.679(2) 174(3) yes
O5 H5A O8 1_565 0.94(3) 1.59(3) 2.527(2) 171(4) yes
O9 H9A O11 1_455 0.84(4) 1.72(4) 2.553(3) 177(3) yes
C1 H1D O6 . 0.9900 2.5400 3.306(3) 134.00 no
C1 H1E O1W . 0.9900 2.5300 3.253(3) 130.00 no
C3 H3C O6 1_655 0.9900 2.4700 3.044(3) 117.00 no
C4 H4B O3 1_665 1.0000 2.5900 3.326(3) 130.00 no
C11 H11A O7 . 1.0000 2.4500 2.809(3) 100.00 no
C12 H12A O5 . 1.0000 2.5800 2.915(3) 100.00 no

loop_
_geom_torsion_atom_site_label_1
_geom_torsion_atom_site_label_2
_geom_torsion_atom_site_label_3
_geom_torsion_atom_site_label_4
_geom_torsion_site_symmetry_1
_geom_torsion_site_symmetry_2
_geom_torsion_site_symmetry_3
_geom_torsion_site_symmetry_4
_geom_torsion
_geom_torsion_publ_flag
C4 N2 C1 C2 . . . . -56.8(2) ?
C3 N1 C2 C1 . . . . -58.1(3) ?
N2 C1 C2 N1 . . . . 56.8(2) ?
C2 N1 C3 C4 . . . . 57.1(3) ?
C1 N2 C4 C5 . . . . -73.8(2) yes
C1 N2 C4 C3 . . . . 53.9(2) ?
N1 C3 C4 N2 . . . . -53.0(2) ?
N1 C3 C4 C5 . . . . 72.4(3) yes
O10 C6 C7 O2 . . . . -7.4(3) ?
O9 C6 C7 O2 . . . . 173.59(19) ?
O10 C6 C7 C8 . . . . 110.8(2) ?
O9 C6 C7 C8 . . . . -68.2(2) ?
O2 C7 C8 O1 . . . . 61.2(2) yes
C6 C7 C8 O1 . . . . -59.8(2) ?
O2 C7 C8 C9 . . . . -65.1(2) ?
C6 C7 C8 C9 . . . . 173.83(18) yes
O1 C8 C9 O12 . . . . -177.3(2) ?
C7 C8 C9 O12 . . . . -52.8(3) ?
O1 C8 C9 O11 . . . . 4.5(3) ?
C7 C8 C9 O11 . . . . 129.0(2) ?
O7 C13 C12 O4 . . . . -170.5(2) ?
O8 C13 C12 O4 . . . . 9.5(3) ?
O7 C13 C12 C11 . . . . -49.3(3) ?
O8 C13 C12 C11 . . . . 130.7(2) ?
O4 C12 C11 O3 . . . . 58.0(2) yes
C13 C12 C11 O3 . . . . -64.7(2) ?
O4 C12 C11 C10 . . . . -65.4(2) ?
C13 C12 C11 C10 . . . . 171.88(18) yes
O3 C11 C10 O6 . . . . -1.6(3) ?
C12 C11 C10 O6 . . . . 121.4(2) ?
O3 C11 C10 O5 . . . . 178.51(19) ?
C12 C11 C10 O5 . . . . -58.5(2) ?
